data_4102132
loop_
_publ_author_name
'Cameron A. Lippert'
'Stephen A. Arnstein'
'C. David Sherrill'
'Jake D. Soper'

_publ_contact_author_address
;School of Chemistry and Biochemistry
Georgia Institute of Technology
Atlanta, GA  30332-0400
;
_publ_contact_author_email jake.soper@chemistry.gatech.edu
_publ_contact_author_name 'Jake D. Soper'
_publ_contact_author_phone 404-894-4022
_publ_section_title
;
 Redox-Active Ligands Facilitate Bimetallic O2 Homolysis at
 Five-Coordinate Oxorhenium(V) Centers
;
_journal_name_full 'Journal of the American Chemical Society'
_journal_page_first 3879
_journal_page_last 3892
_journal_paper_doi 10.1021/ja910500a
_journal_volume 132
_journal_year 2010
_chemical_formula_sum 'C46.25 H67 N3 O3.25 Re'
_chemical_formula_weight 903.23
_chemical_name_common (Et3NH)[ReV(O)(apPh)2]0.25MeOH
_space_group_IT_number 14
_symmetry_cell_setting monoclinic
_symmetry_Int_Tables_number 14
_symmetry_space_group_name_Hall '-P 2yn'
_symmetry_space_group_name_H-M 'P 1 21/n 1'
_atom_sites_solution_hydrogens geom
_atom_sites_solution_primary direct
_atom_sites_solution_secondary difmap
_audit_creation_method SHELXL-97
_cell_angle_alpha 90.00
_cell_angle_beta 114.484(2)
_cell_angle_gamma 90.00
_cell_formula_units_Z 4
_cell_length_a 13.6961(17)
_cell_length_b 23.198(3)
_cell_length_c 15.4092(19)
_cell_measurement_reflns_used 8761
_cell_measurement_temperature 173(2)
_cell_measurement_theta_max 28.10
_cell_measurement_theta_min 2.28
_cell_volume 4455.6(10)
_computing_cell_refinement 'Bruker SMART'
_computing_data_collection 'Bruker SMART'
_computing_data_reduction 'Bruker SAINT'
_computing_molecular_graphics 'Bruker SHELXTL'
_computing_publication_material 'Bruker SHELXTL'
_computing_structure_refinement 'SHELXL-97 (Sheldrick, 1997)'
_computing_structure_solution 'SHELXS-97 (Sheldrick, 1990)'
_diffrn_ambient_temperature 173(2)
_diffrn_measured_fraction_theta_full 0.987
_diffrn_measured_fraction_theta_max 0.987
_diffrn_measurement_device_type 'CCD area detector'
_diffrn_measurement_method 'phi and omega scans'
_diffrn_radiation_monochromator graphite
_diffrn_radiation_type MoK\a
_diffrn_radiation_wavelength 0.71073
_diffrn_reflns_av_R_equivalents 0.0713
_diffrn_reflns_av_sigmaI/netI 0.0494
_diffrn_reflns_limit_h_max 18
_diffrn_reflns_limit_h_min -18
_diffrn_reflns_limit_k_max 30
_diffrn_reflns_limit_k_min -30
_diffrn_reflns_limit_l_max 20
_diffrn_reflns_limit_l_min -20
_diffrn_reflns_number 64625
_diffrn_reflns_theta_full 28.50
_diffrn_reflns_theta_max 28.50
_diffrn_reflns_theta_min 1.68
_diffrn_source 'fine-focus sealed tube'
_exptl_absorpt_coefficient_mu 2.768
_exptl_absorpt_correction_T_max 0.8515
_exptl_absorpt_correction_T_min 0.5685
_exptl_absorpt_correction_type multi-scan
_exptl_absorpt_process_details 'SADABS V2.10,Sheldrick 2003'
_exptl_crystal_colour green
_exptl_crystal_density_diffrn 1.346
_exptl_crystal_density_method 'not measured'
_exptl_crystal_description block
_exptl_crystal_F_000 1866
_exptl_crystal_size_max 0.23
_exptl_crystal_size_mid 0.13
_exptl_crystal_size_min 0.06
_refine_diff_density_max 1.988
_refine_diff_density_min -2.288
_refine_diff_density_rms 0.130
_refine_ls_extinction_method none
_refine_ls_goodness_of_fit_ref 1.018
_refine_ls_hydrogen_treatment mixed
_refine_ls_matrix_type full
_refine_ls_number_parameters 507
_refine_ls_number_reflns 11138
_refine_ls_number_restraints 0
_refine_ls_restrained_S_all 1.018
_refine_ls_R_factor_all 0.0557
_refine_ls_R_factor_gt 0.0433
_refine_ls_shift/su_max 0.066
_refine_ls_shift/su_mean 0.001
_refine_ls_structure_factor_coef Fsqd
_refine_ls_weighting_details 'calc w=1/[\s^2^(Fo^2^)+(0.0364P)^2^+14.1003P] where P=(Fo^2^+2Fc^2^)/3'
_refine_ls_weighting_scheme calc
_refine_ls_wR_factor_gt 0.0898
_refine_ls_wR_factor_ref 0.0951
_reflns_number_gt 9431
_reflns_number_total 11138
_reflns_threshold_expression >2sigma(I)
_cod_data_source_file ja910500a_si_002.cif
_cod_data_source_block '[ReV(O)(apPh)2]-'
_cod_original_cell_volume 4455.6(9)
_cod_original_sg_symbol_H-M 'P 21/n'
_cod_database_code 4102132

loop_
_symmetry_equiv_pos_as_xyz
'x, y, z'
'-x+1/2, y+1/2, -z+1/2'
'-x, -y, -z'
'x-1/2, -y-1/2, z-1/2'

loop_
_atom_site_label
_atom_site_type_symbol
_atom_site_fract_x
_atom_site_fract_y
_atom_site_fract_z
_atom_site_U_iso_or_equiv
_atom_site_adp_type
_atom_site_occupancy
_atom_site_symmetry_multiplicity
_atom_site_calc_flag
_atom_site_refinement_flags
_atom_site_disorder_assembly
_atom_site_disorder_group
C1 C 0.7725(3) 0.14393(16) 0.3474(3) 0.0161(8) Uani 1 1 d . . .
C2 C 0.8417(3) 0.19104(16) 0.3638(3) 0.0170(8) Uani 1 1 d . . .
C3 C 0.9454(3) 0.18316(17) 0.3711(3) 0.0187(8) Uani 1 1 d . . .
H3 H 0.9922 0.2152 0.3822 0.022 Uiso 1 1 calc R . .
C4 C 0.9804(3) 0.12773(18) 0.3618(3) 0.0207(8) Uani 1 1 d . . .
C5 C 0.9100(3) 0.08181(17) 0.3467(3) 0.0203(8) Uani 1 1 d . . .
H5 H 0.9344 0.0443 0.3409 0.024 Uiso 1 1 calc R . .
C6 C 0.8048(3) 0.08789(17) 0.3396(3) 0.0181(8) Uani 1 1 d . . .
C7 C 0.8597(3) 0.29259(17) 0.4094(3) 0.0176(8) Uani 1 1 d . . .
C8 C 0.8351(4) 0.3444(2) 0.3597(3) 0.0305(10) Uani 1 1 d . . .
H8 H 0.7766 0.3462 0.2987 0.037 Uiso 1 1 calc R . .
C9 C 0.8945(4) 0.3933(2) 0.3981(4) 0.0347(11) Uani 1 1 d . . .
H9 H 0.8765 0.4284 0.3634 0.042 Uiso 1 1 calc R . .
C10 C 0.9802(4) 0.39160(19) 0.4867(4) 0.0314(10) Uani 1 1 d . . .
H10 H 1.0214 0.4253 0.5126 0.038 Uiso 1 1 calc R . .
C11 C 1.0052(3) 0.34068(19) 0.5370(3) 0.0263(9) Uani 1 1 d . . .
H11 H 1.0630 0.3394 0.5984 0.032 Uiso 1 1 calc R . .
C12 C 0.9464(3) 0.29124(18) 0.4986(3) 0.0220(8) Uani 1 1 d . . .
H12 H 0.9652 0.2561 0.5332 0.026 Uiso 1 1 calc R . .
C13 C 0.5858(3) 0.31399(17) 0.4591(3) 0.0188(8) Uani 1 1 d . . .
C14 C 0.5766(3) 0.36455(17) 0.5040(3) 0.0201(8) Uani 1 1 d . . .
C15 C 0.4894(3) 0.36725(19) 0.5291(3) 0.0247(9) Uani 1 1 d . . .
H15 H 0.4801 0.4014 0.5590 0.030 Uiso 1 1 calc R . .
C16 C 0.4160(3) 0.32293(19) 0.5130(3) 0.0251(9) Uani 1 1 d . . .
C17 C 0.4325(3) 0.27201(18) 0.4733(3) 0.0231(9) Uani 1 1 d . . .
H17 H 0.3855 0.2403 0.4645 0.028 Uiso 1 1 calc R . .
C18 C 0.5169(3) 0.26722(16) 0.4463(3) 0.0181(8) Uani 1 1 d . . .
C19 C 0.4978(3) 0.16489(17) 0.4055(3) 0.0202(8) Uani 1 1 d . . .
C20 C 0.4554(3) 0.12998(18) 0.3244(3) 0.0246(9) Uani 1 1 d . . .
H20 H 0.4525 0.1437 0.2653 0.029 Uiso 1 1 calc R . .
C21 C 0.4174(3) 0.07521(19) 0.3302(4) 0.0324(11) Uani 1 1 d . . .
H21 H 0.3882 0.0517 0.2748 0.039 Uiso 1 1 calc R . .
C22 C 0.4221(4) 0.0548(2) 0.4164(4) 0.0364(12) Uani 1 1 d . . .
H22 H 0.3965 0.0172 0.4203 0.044 Uiso 1 1 calc R . .
C23 C 0.4637(4) 0.0890(2) 0.4964(4) 0.0350(11) Uani 1 1 d . . .
H23 H 0.4662 0.0751 0.5553 0.042 Uiso 1 1 calc R . .
C24 C 0.5022(3) 0.1440(2) 0.4916(3) 0.0260(9) Uani 1 1 d . . .
H24 H 0.5315 0.1672 0.5473 0.031 Uiso 1 1 calc R . .
C25 C 0.7302(3) 0.03640(17) 0.3253(3) 0.0207(8) Uani 1 1 d . . .
C26 C 0.6298(3) 0.04394(19) 0.2319(3) 0.0263(9) Uani 1 1 d . . .
H26A H 0.5943 0.0803 0.2338 0.039 Uiso 1 1 calc R . .
H26B H 0.5804 0.0118 0.2240 0.039 Uiso 1 1 calc R . .
H26C H 0.6505 0.0446 0.1782 0.039 Uiso 1 1 calc R . .
C27 C 0.6974(3) 0.03157(18) 0.4087(3) 0.0260(9) Uani 1 1 d . . .
H27A H 0.7615 0.0261 0.4682 0.039 Uiso 1 1 calc R . .
H27B H 0.6492 -0.0014 0.3984 0.039 Uiso 1 1 calc R . .
H27C H 0.6605 0.0669 0.4130 0.039 Uiso 1 1 calc R . .
C28 C 0.7839(4) -0.02053(18) 0.3192(4) 0.0286(10) Uani 1 1 d . . .
H28A H 0.8010 -0.0198 0.2635 0.043 Uiso 1 1 calc R . .
H28B H 0.7349 -0.0526 0.3132 0.043 Uiso 1 1 calc R . .
H28C H 0.8500 -0.0256 0.3771 0.043 Uiso 1 1 calc R . .
C29 C 1.0959(3) 0.11949(19) 0.3714(3) 0.0259(9) Uani 1 1 d . . .
C30 C 1.1185(4) 0.1589(2) 0.3015(4) 0.0324(10) Uani 1 1 d . . .
H30A H 1.1936 0.1547 0.3115 0.049 Uiso 1 1 calc R . .
H30B H 1.1048 0.1991 0.3128 0.049 Uiso 1 1 calc R . .
H30C H 1.0715 0.1481 0.2359 0.049 Uiso 1 1 calc R . .
C31 C 1.1738(3) 0.1349(2) 0.4733(4) 0.0375(12) Uani 1 1 d . . .
H31A H 1.1616 0.1092 0.5183 0.056 Uiso 1 1 calc R . .
H31B H 1.1620 0.1749 0.4869 0.056 Uiso 1 1 calc R . .
H31C H 1.2477 0.1304 0.4799 0.056 Uiso 1 1 calc R . .
C32 C 1.1167(4) 0.0575(2) 0.3502(4) 0.0385(12) Uani 1 1 d . . .
H32A H 1.1054 0.0314 0.3952 0.058 Uiso 1 1 calc R . .
H32B H 1.1908 0.0539 0.3569 0.058 Uiso 1 1 calc R . .
H32C H 1.0672 0.0474 0.2850 0.058 Uiso 1 1 calc R . .
C33 C 0.6557(3) 0.41436(18) 0.5209(3) 0.0229(9) Uani 1 1 d . . .
C34 C 0.6418(4) 0.46146(19) 0.5847(3) 0.0302(10) Uani 1 1 d . . .
H34A H 0.5710 0.4793 0.5522 0.045 Uiso 1 1 calc R . .
H34B H 0.6976 0.4908 0.5978 0.045 Uiso 1 1 calc R . .
H34C H 0.6479 0.4443 0.6449 0.045 Uiso 1 1 calc R . .
C35 C 0.6404(4) 0.4410(2) 0.4254(3) 0.0329(11) Uani 1 1 d . . .
H35A H 0.6498 0.4112 0.3844 0.049 Uiso 1 1 calc R . .
H35B H 0.6934 0.4716 0.4362 0.049 Uiso 1 1 calc R . .
H35C H 0.5680 0.4572 0.3943 0.049 Uiso 1 1 calc R . .
C36 C 0.7710(3) 0.3919(2) 0.5731(3) 0.0295(10) Uani 1 1 d . . .
H36A H 0.7793 0.3737 0.6331 0.044 Uiso 1 1 calc R . .
H36B H 0.8214 0.4242 0.5865 0.044 Uiso 1 1 calc R . .
H36C H 0.7858 0.3636 0.5329 0.044 Uiso 1 1 calc R . .
C37 C 0.3166(4) 0.3284(2) 0.5348(3) 0.0310(10) Uani 1 1 d . . .
C38 C 0.2159(4) 0.3206(3) 0.4410(4) 0.0426(13) Uani 1 1 d . . .
H38A H 0.1517 0.3234 0.4538 0.064 Uiso 1 1 calc R . .
H38B H 0.2179 0.2827 0.4137 0.064 Uiso 1 1 calc R . .
H38C H 0.2139 0.3508 0.3958 0.064 Uiso 1 1 calc R . .
C39 C 0.3099(4) 0.3866(2) 0.5777(4) 0.0460(14) Uani 1 1 d . . .
H39A H 0.3734 0.3920 0.6377 0.069 Uiso 1 1 calc R . .
H39B H 0.2452 0.3879 0.5901 0.069 Uiso 1 1 calc R . .
H39C H 0.3067 0.4173 0.5330 0.069 Uiso 1 1 calc R . .
C40 C 0.3195(4) 0.2814(3) 0.6062(4) 0.0429(12) Uani 1 1 d . . .
H40A H 0.3808 0.2882 0.6673 0.064 Uiso 1 1 calc R . .
H40B H 0.3267 0.2435 0.5814 0.064 Uiso 1 1 calc R . .
H40C H 0.2530 0.2827 0.6155 0.064 Uiso 1 1 calc R . .
C1S C 0.3761(4) 0.3559(2) 0.0863(3) 0.0287(10) Uani 1 1 d . . .
H1S1 H 0.3134 0.3820 0.0590 0.034 Uiso 1 1 calc R . .
H1S2 H 0.3718 0.3283 0.0359 0.034 Uiso 1 1 calc R . .
C2S C 0.4766(4) 0.3910(2) 0.1139(4) 0.0445(13) Uani 1 1 d . . .
H2S1 H 0.4774 0.4216 0.1579 0.067 Uiso 1 1 calc R . .
H2S2 H 0.4789 0.4082 0.0566 0.067 Uiso 1 1 calc R . .
H2S3 H 0.5393 0.3660 0.1451 0.067 Uiso 1 1 calc R . .
C3S C 0.3750(4) 0.3606(2) 0.2484(3) 0.0336(11) Uani 1 1 d . . .
H3S1 H 0.4440 0.3818 0.2735 0.040 Uiso 1 1 calc R . .
H3S2 H 0.3742 0.3357 0.3002 0.040 Uiso 1 1 calc R . .
C4S C 0.2845(5) 0.4036(2) 0.2218(4) 0.0523(15) Uani 1 1 d . . .
H4S1 H 0.2887 0.4308 0.1749 0.078 Uiso 1 1 calc R . .
H4S2 H 0.2903 0.4247 0.2789 0.078 Uiso 1 1 calc R . .
H4S3 H 0.2157 0.3832 0.1944 0.078 Uiso 1 1 calc R . .
C5S C 0.2739(3) 0.2833(2) 0.1284(3) 0.0277(9) Uani 1 1 d . . .
H5S1 H 0.2089 0.3064 0.0919 0.033 Uiso 1 1 calc R . .
H5S2 H 0.2840 0.2560 0.0835 0.033 Uiso 1 1 calc R . .
C6S C 0.2553(4) 0.2496(2) 0.2030(4) 0.0389(12) Uani 1 1 d . . .
H6S1 H 0.3214 0.2294 0.2435 0.058 Uiso 1 1 calc R . .
H6S2 H 0.1979 0.2215 0.1722 0.058 Uiso 1 1 calc R . .
H6S3 H 0.2346 0.2760 0.2422 0.058 Uiso 1 1 calc R . .
C7S C 0.5469(15) 0.1883(8) 0.6993(14) 0.034(4) Uiso 0.25 1 d P . .
H7S1 H 0.5008 0.2116 0.6445 0.051 Uiso 0.25 1 calc PR . .
H7S2 H 0.5967 0.1658 0.6820 0.051 Uiso 0.25 1 calc PR . .
H7S3 H 0.5877 0.2138 0.7529 0.051 Uiso 0.25 1 calc PR . .
H1 H 0.420(4) 0.3031(19) 0.188(3) 0.019(12) Uiso 1 1 d . . .
N1 N 0.7931(3) 0.24362(14) 0.3708(2) 0.0178(7) Uani 1 1 d . . .
N2 N 0.5391(2) 0.22034(14) 0.3986(2) 0.0171(6) Uani 1 1 d . . .
N1S N 0.3694(3) 0.32330(16) 0.1671(2) 0.0221(7) Uani 1 1 d . . .
O1 O 0.5621(2) 0.26020(12) 0.22228(19) 0.0221(6) Uani 1 1 d . . .
O2 O 0.6734(2) 0.15687(11) 0.34450(19) 0.0179(6) Uani 1 1 d . . .
O3 O 0.6602(2) 0.30659(11) 0.4221(2) 0.0190(6) Uani 1 1 d . . .
O1S O 0.4840(17) 0.1513(9) 0.7253(16) 0.080(6) Uiso 0.25 1 d P . .
H1S H 0.4336 0.1700 0.7295 0.120 Uiso 0.25 1 calc PR . .
Re1 Re 0.637393(11) 0.239346(6) 0.337751(10) 0.01526(4) Uani 1 1 d . . .

loop_
_atom_site_aniso_label
_atom_site_aniso_U_11
_atom_site_aniso_U_22
_atom_site_aniso_U_33
_atom_site_aniso_U_23
_atom_site_aniso_U_13
_atom_site_aniso_U_12
C1 0.0129(17) 0.0201(19) 0.0148(17) 0.0029(14) 0.0051(14) -0.0003(14)
C2 0.0208(18) 0.0168(19) 0.0121(17) 0.0009(14) 0.0055(15) 0.0001(15)
C3 0.0159(17) 0.0209(19) 0.0190(19) 0.0007(15) 0.0068(15) -0.0029(15)
C4 0.0186(18) 0.024(2) 0.0208(19) 0.0045(15) 0.0092(16) 0.0010(15)
C5 0.0196(19) 0.020(2) 0.0212(19) 0.0025(15) 0.0088(16) 0.0053(15)
C6 0.0187(18) 0.0169(18) 0.0154(18) 0.0015(14) 0.0037(15) 0.0020(15)
C7 0.0142(17) 0.021(2) 0.0198(18) -0.0014(14) 0.0091(15) -0.0004(14)
C8 0.024(2) 0.028(2) 0.032(2) 0.0078(19) 0.0039(19) -0.0026(18)
C9 0.034(3) 0.023(2) 0.042(3) 0.007(2) 0.010(2) -0.0059(19)
C10 0.026(2) 0.022(2) 0.044(3) -0.0082(19) 0.012(2) -0.0055(18)
C11 0.0163(19) 0.033(2) 0.029(2) -0.0074(18) 0.0086(17) -0.0009(17)
C12 0.0213(19) 0.022(2) 0.023(2) 0.0024(16) 0.0093(16) 0.0019(16)
C13 0.0144(17) 0.022(2) 0.0181(19) -0.0001(15) 0.0048(15) 0.0018(15)
C14 0.0199(19) 0.0192(19) 0.0181(19) -0.0024(15) 0.0048(15) -0.0001(15)
C15 0.024(2) 0.026(2) 0.023(2) -0.0063(17) 0.0091(17) 0.0027(17)
C16 0.0203(19) 0.030(2) 0.026(2) -0.0048(18) 0.0108(17) 0.0014(17)
C17 0.0219(19) 0.024(2) 0.023(2) -0.0039(16) 0.0086(16) -0.0020(16)
C18 0.0183(18) 0.0165(19) 0.0166(18) 0.0003(14) 0.0043(14) 0.0019(14)
C19 0.0115(17) 0.020(2) 0.029(2) 0.0016(16) 0.0074(16) 0.0030(14)
C20 0.0165(19) 0.021(2) 0.035(2) -0.0019(17) 0.0092(17) -0.0009(16)
C21 0.018(2) 0.020(2) 0.053(3) -0.003(2) 0.009(2) -0.0028(17)
C22 0.020(2) 0.019(2) 0.065(3) 0.012(2) 0.012(2) 0.0003(17)
C23 0.023(2) 0.033(3) 0.048(3) 0.014(2) 0.014(2) 0.0029(19)
C24 0.0179(19) 0.034(2) 0.028(2) 0.0051(18) 0.0120(17) 0.0037(17)
C25 0.0200(19) 0.0144(18) 0.026(2) 0.0015(15) 0.0083(16) 0.0001(15)
C26 0.022(2) 0.025(2) 0.028(2) -0.0033(17) 0.0067(18) -0.0030(17)
C27 0.028(2) 0.022(2) 0.030(2) 0.0015(17) 0.0140(19) -0.0041(17)
C28 0.026(2) 0.018(2) 0.041(3) -0.0030(18) 0.013(2) -0.0007(17)
C29 0.0182(19) 0.027(2) 0.035(2) 0.0053(18) 0.0139(18) 0.0035(17)
C30 0.023(2) 0.037(3) 0.043(3) 0.005(2) 0.020(2) 0.0026(19)
C31 0.014(2) 0.056(3) 0.038(3) 0.003(2) 0.0066(19) 0.003(2)
C32 0.020(2) 0.033(3) 0.068(4) -0.001(2) 0.024(2) 0.0050(18)
C33 0.023(2) 0.020(2) 0.026(2) -0.0046(16) 0.0101(17) -0.0011(16)
C34 0.030(2) 0.024(2) 0.037(3) -0.0115(19) 0.014(2) -0.0030(18)
C35 0.039(3) 0.028(2) 0.033(2) -0.0005(19) 0.017(2) -0.003(2)
C36 0.021(2) 0.029(2) 0.034(2) -0.0074(19) 0.0058(18) -0.0036(17)
C37 0.024(2) 0.038(3) 0.035(2) -0.011(2) 0.0170(19) -0.0052(19)
C38 0.021(2) 0.066(4) 0.045(3) -0.013(3) 0.018(2) 0.000(2)
C39 0.036(3) 0.047(3) 0.071(4) -0.024(3) 0.038(3) -0.004(2)
C40 0.042(3) 0.053(3) 0.044(3) -0.005(3) 0.028(2) -0.005(3)
C1S 0.033(2) 0.032(2) 0.021(2) 0.0062(17) 0.0122(19) 0.0050(19)
C2S 0.042(3) 0.049(3) 0.049(3) 0.015(3) 0.026(3) -0.002(2)
C3S 0.040(3) 0.039(3) 0.019(2) -0.0055(19) 0.009(2) -0.007(2)
C4S 0.071(4) 0.042(3) 0.060(4) -0.013(3) 0.042(3) 0.008(3)
C5S 0.021(2) 0.029(2) 0.028(2) -0.0017(18) 0.0052(17) -0.0002(18)
C6S 0.044(3) 0.033(3) 0.042(3) -0.004(2) 0.020(2) -0.010(2)
N1 0.0150(14) 0.0171(15) 0.0207(16) -0.0017(13) 0.0068(13) -0.0017(12)
N2 0.0133(14) 0.0188(15) 0.0193(16) -0.0040(13) 0.0068(12) -0.0031(12)
N1S 0.0173(16) 0.0276(18) 0.0178(16) 0.0038(14) 0.0034(13) 0.0060(15)
O1 0.0204(13) 0.0264(14) 0.0163(13) 0.0033(11) 0.0043(11) 0.0057(12)
O2 0.0149(12) 0.0135(13) 0.0248(14) -0.0025(10) 0.0077(11) -0.0008(10)
O3 0.0165(13) 0.0183(13) 0.0250(14) -0.0039(11) 0.0114(11) -0.0002(10)
Re1 0.01266(7) 0.01555(7) 0.01629(7) -0.00009(6) 0.00472(5) 0.00058(6)

loop_
_atom_type_symbol
_atom_type_description
_atom_type_scat_dispersion_real
_atom_type_scat_dispersion_imag
_atom_type_scat_source
C C 0.0033 0.0016 'International Tables Vol C Tables 4.2.6.8 and 6.1.1.4'
H H 0.0000 0.0000 'International Tables Vol C Tables 4.2.6.8 and 6.1.1.4'
N N 0.0061 0.0033 'International Tables Vol C Tables 4.2.6.8 and 6.1.1.4'
O O 0.0106 0.0060 'International Tables Vol C Tables 4.2.6.8 and 6.1.1.4'
Re Re -1.0185 7.2310 'International Tables Vol C Tables 4.2.6.8 and 6.1.1.4'

loop_
_geom_angle_atom_site_label_1
_geom_angle_atom_site_label_2
_geom_angle_atom_site_label_3
_geom_angle
_geom_angle_site_symmetry_1
_geom_angle_site_symmetry_3
_geom_angle_publ_flag
O2 C1 C6 123.1(3) . . ?
O2 C1 C2 115.0(3) . . ?
C6 C1 C2 121.9(4) . . ?
C3 C2 C1 120.3(4) . . ?
C3 C2 N1 127.2(3) . . ?
C1 C2 N1 112.4(3) . . ?
C2 C3 C4 119.7(4) . . ?
C2 C3 H3 120.2 . . ?
C4 C3 H3 120.2 . . ?
C5 C4 C3 118.5(4) . . ?
C5 C4 C29 122.3(4) . . ?
C3 C4 C29 119.1(4) . . ?
C4 C5 C6 123.6(4) . . ?
C4 C5 H5 118.2 . . ?
C6 C5 H5 118.2 . . ?
C1 C6 C5 116.0(4) . . ?
C1 C6 C25 121.6(3) . . ?
C5 C6 C25 122.4(3) . . ?
C8 C7 C12 118.3(4) . . ?
C8 C7 N1 119.6(4) . . ?
C12 C7 N1 122.0(4) . . ?
C9 C8 C7 120.7(4) . . ?
C9 C8 H8 119.7 . . ?
C7 C8 H8 119.7 . . ?
C8 C9 C10 120.6(4) . . ?
C8 C9 H9 119.7 . . ?
C10 C9 H9 119.7 . . ?
C11 C10 C9 119.4(4) . . ?
C11 C10 H10 120.3 . . ?
C9 C10 H10 120.3 . . ?
C10 C11 C12 120.4(4) . . ?
C10 C11 H11 119.8 . . ?
C12 C11 H11 119.8 . . ?
C11 C12 C7 120.6(4) . . ?
C11 C12 H12 119.7 . . ?
C7 C12 H12 119.7 . . ?
O3 C13 C14 123.2(4) . . ?
O3 C13 C18 114.8(3) . . ?
C14 C13 C18 122.0(4) . . ?
C13 C14 C15 115.9(4) . . ?
C13 C14 C33 121.1(4) . . ?
C15 C14 C33 122.9(4) . . ?
C16 C15 C14 123.7(4) . . ?
C16 C15 H15 118.2 . . ?
C14 C15 H15 118.2 . . ?
C15 C16 C17 118.1(4) . . ?
C15 C16 C37 122.8(4) . . ?
C17 C16 C37 119.0(4) . . ?
C18 C17 C16 120.5(4) . . ?
C18 C17 H17 119.8 . . ?
C16 C17 H17 119.8 . . ?
C17 C18 C13 119.6(4) . . ?
C17 C18 N2 127.1(4) . . ?
C13 C18 N2 113.2(3) . . ?
C24 C19 C20 119.2(4) . . ?
C24 C19 N2 121.6(4) . . ?
C20 C19 N2 119.1(4) . . ?
C21 C20 C19 120.1(4) . . ?
C21 C20 H20 120.0 . . ?
C19 C20 H20 120.0 . . ?
C22 C21 C20 120.2(5) . . ?
C22 C21 H21 119.9 . . ?
C20 C21 H21 119.9 . . ?
C23 C22 C21 120.0(4) . . ?
C23 C22 H22 120.0 . . ?
C21 C22 H22 120.0 . . ?
C22 C23 C24 120.4(5) . . ?
C22 C23 H23 119.8 . . ?
C24 C23 H23 119.8 . . ?
C19 C24 C23 120.2(4) . . ?
C19 C24 H24 119.9 . . ?
C23 C24 H24 119.9 . . ?
C6 C25 C27 110.3(3) . . ?
C6 C25 C28 111.9(3) . . ?
C27 C25 C28 107.6(3) . . ?
C6 C25 C26 109.4(3) . . ?
C27 C25 C26 109.6(3) . . ?
C28 C25 C26 107.9(3) . . ?
C25 C26 H26A 109.5 . . ?
C25 C26 H26B 109.5 . . ?
H26A C26 H26B 109.5 . . ?
C25 C26 H26C 109.5 . . ?
H26A C26 H26C 109.5 . . ?
H26B C26 H26C 109.5 . . ?
C25 C27 H27A 109.5 . . ?
C25 C27 H27B 109.5 . . ?
H27A C27 H27B 109.5 . . ?
C25 C27 H27C 109.5 . . ?
H27A C27 H27C 109.5 . . ?
H27B C27 H27C 109.5 . . ?
C25 C28 H28A 109.5 . . ?
C25 C28 H28B 109.5 . . ?
H28A C28 H28B 109.5 . . ?
C25 C28 H28C 109.5 . . ?
H28A C28 H28C 109.5 . . ?
H28B C28 H28C 109.5 . . ?
C32 C29 C31 109.0(4) . . ?
C32 C29 C30 107.5(4) . . ?
C31 C29 C30 108.8(4) . . ?
C32 C29 C4 111.8(4) . . ?
C31 C29 C4 108.7(4) . . ?
C30 C29 C4 110.8(3) . . ?
C29 C30 H30A 109.5 . . ?
C29 C30 H30B 109.5 . . ?
H30A C30 H30B 109.5 . . ?
C29 C30 H30C 109.5 . . ?
H30A C30 H30C 109.5 . . ?
H30B C30 H30C 109.5 . . ?
C29 C31 H31A 109.5 . . ?
C29 C31 H31B 109.5 . . ?
H31A C31 H31B 109.5 . . ?
C29 C31 H31C 109.5 . . ?
H31A C31 H31C 109.5 . . ?
H31B C31 H31C 109.5 . . ?
C29 C32 H32A 109.5 . . ?
C29 C32 H32B 109.5 . . ?
H32A C32 H32B 109.5 . . ?
C29 C32 H32C 109.5 . . ?
H32A C32 H32C 109.5 . . ?
H32B C32 H32C 109.5 . . ?
C35 C33 C14 109.6(3) . . ?
C35 C33 C34 109.0(4) . . ?
C14 C33 C34 112.3(4) . . ?
C35 C33 C36 110.1(4) . . ?
C14 C33 C36 109.6(3) . . ?
C34 C33 C36 106.2(3) . . ?
C33 C34 H34A 109.5 . . ?
C33 C34 H34B 109.5 . . ?
H34A C34 H34B 109.5 . . ?
C33 C34 H34C 109.5 . . ?
H34A C34 H34C 109.5 . . ?
H34B C34 H34C 109.5 . . ?
C33 C35 H35A 109.5 . . ?
C33 C35 H35B 109.5 . . ?
H35A C35 H35B 109.5 . . ?
C33 C35 H35C 109.5 . . ?
H35A C35 H35C 109.5 . . ?
H35B C35 H35C 109.5 . . ?
C33 C36 H36A 109.5 . . ?
C33 C36 H36B 109.5 . . ?
H36A C36 H36B 109.5 . . ?
C33 C36 H36C 109.5 . . ?
H36A C36 H36C 109.5 . . ?
H36B C36 H36C 109.5 . . ?
C39 C37 C16 112.7(4) . . ?
C39 C37 C40 107.7(4) . . ?
C16 C37 C40 109.6(4) . . ?
C39 C37 C38 108.6(4) . . ?
C16 C37 C38 108.4(4) . . ?
C40 C37 C38 109.7(4) . . ?
C37 C38 H38A 109.5 . . ?
C37 C38 H38B 109.5 . . ?
H38A C38 H38B 109.5 . . ?
C37 C38 H38C 109.5 . . ?
H38A C38 H38C 109.5 . . ?
H38B C38 H38C 109.5 . . ?
C37 C39 H39A 109.5 . . ?
C37 C39 H39B 109.5 . . ?
H39A C39 H39B 109.5 . . ?
C37 C39 H39C 109.5 . . ?
H39A C39 H39C 109.5 . . ?
H39B C39 H39C 109.5 . . ?
C37 C40 H40A 109.5 . . ?
C37 C40 H40B 109.5 . . ?
H40A C40 H40B 109.5 . . ?
C37 C40 H40C 109.5 . . ?
H40A C40 H40C 109.5 . . ?
H40B C40 H40C 109.5 . . ?
N1S C1S C2S 113.9(4) . . ?
N1S C1S H1S1 108.8 . . ?
C2S C1S H1S1 108.8 . . ?
N1S C1S H1S2 108.8 . . ?
C2S C1S H1S2 108.8 . . ?
H1S1 C1S H1S2 107.7 . . ?
C1S C2S H2S1 109.5 . . ?
C1S C2S H2S2 109.5 . . ?
H2S1 C2S H2S2 109.5 . . ?
C1S C2S H2S3 109.5 . . ?
H2S1 C2S H2S3 109.5 . . ?
H2S2 C2S H2S3 109.5 . . ?
N1S C3S C4S 113.8(4) . . ?
N1S C3S H3S1 108.8 . . ?
C4S C3S H3S1 108.8 . . ?
N1S C3S H3S2 108.8 . . ?
C4S C3S H3S2 108.8 . . ?
H3S1 C3S H3S2 107.7 . . ?
C3S C4S H4S1 109.5 . . ?
C3S C4S H4S2 109.5 . . ?
H4S1 C4S H4S2 109.5 . . ?
C3S C4S H4S3 109.5 . . ?
H4S1 C4S H4S3 109.5 . . ?
H4S2 C4S H4S3 109.5 . . ?
C6S C5S N1S 114.3(4) . . ?
C6S C5S H5S1 108.7 . . ?
N1S C5S H5S1 108.7 . . ?
C6S C5S H5S2 108.7 . . ?
N1S C5S H5S2 108.7 . . ?
H5S1 C5S H5S2 107.6 . . ?
C5S C6S H6S1 109.5 . . ?
C5S C6S H6S2 109.5 . . ?
H6S1 C6S H6S2 109.5 . . ?
C5S C6S H6S3 109.5 . . ?
H6S1 C6S H6S3 109.5 . . ?
H6S2 C6S H6S3 109.5 . . ?
O1S C7S H7S1 109.5 . . ?
O1S C7S H7S2 109.4 . . ?
H7S1 C7S H7S2 109.5 . . ?
O1S C7S H7S3 109.5 . . ?
H7S1 C7S H7S3 109.5 . . ?
H7S2 C7S H7S3 109.5 . . ?
C2 N1 C7 118.7(3) . . ?
C2 N1 Re1 115.3(2) . . ?
C7 N1 Re1 125.6(3) . . ?
C18 N2 C19 118.5(3) . . ?
C18 N2 Re1 114.1(3) . . ?
C19 N2 Re1 127.1(3) . . ?
C1S N1S C3S 113.9(4) . . ?
C1S N1S C5S 108.9(3) . . ?
C3S N1S C5S 114.9(4) . . ?
C1S N1S H1 107(3) . . ?
C3S N1S H1 106(3) . . ?
C5S N1S H1 105(3) . . ?
C1 O2 Re1 115.9(2) . . ?
C13 O3 Re1 115.6(2) . . ?
C7S O1S H1S 109.4 . . ?
O1 Re1 O2 111.03(12) . . ?
O1 Re1 O3 108.88(13) . . ?
O2 Re1 O3 140.09(11) . . ?
O1 Re1 N1 111.92(14) . . ?
O2 Re1 N1 79.35(12) . . ?
O3 Re1 N1 86.06(12) . . ?
O1 Re1 N2 108.60(13) . . ?
O2 Re1 N2 87.91(12) . . ?
O3 Re1 N2 79.48(12) . . ?
N1 Re1 N2 139.45(13) . . ?

loop_
_geom_bond_atom_site_label_1
_geom_bond_atom_site_label_2
_geom_bond_distance
_geom_bond_site_symmetry_2
_geom_bond_publ_flag
C1 O2 1.371(4) . ?
C1 C6 1.394(5) . ?
C1 C2 1.400(5) . ?
C2 C3 1.389(5) . ?
C2 N1 1.415(5) . ?
C3 C4 1.400(6) . ?
C3 H3 0.9500 . ?
C4 C5 1.390(6) . ?
C4 C29 1.539(6) . ?
C5 C6 1.407(5) . ?
C5 H5 0.9500 . ?
C6 C25 1.527(5) . ?
C7 C8 1.390(6) . ?
C7 C12 1.395(5) . ?
C7 N1 1.423(5) . ?
C8 C9 1.377(6) . ?
C8 H8 0.9500 . ?
C9 C10 1.384(7) . ?
C9 H9 0.9500 . ?
C10 C11 1.376(6) . ?
C10 H10 0.9500 . ?
C11 C12 1.385(6) . ?
C11 H11 0.9500 . ?
C12 H12 0.9500 . ?
C13 O3 1.370(5) . ?
C13 C14 1.393(5) . ?
C13 C18 1.397(5) . ?
C14 C15 1.401(6) . ?
C14 C33 1.531(6) . ?
C15 C16 1.386(6) . ?
C15 H15 0.9500 . ?
C16 C17 1.391(6) . ?
C16 C37 1.536(6) . ?
C17 C18 1.386(6) . ?
C17 H17 0.9500 . ?
C18 N2 1.414(5) . ?
C19 C24 1.390(6) . ?
C19 C20 1.397(6) . ?
C19 N2 1.427(5) . ?
C20 C21 1.389(6) . ?
C20 H20 0.9500 . ?
C21 C22 1.388(7) . ?
C21 H21 0.9500 . ?
C22 C23 1.375(7) . ?
C22 H22 0.9500 . ?
C23 C24 1.393(6) . ?
C23 H23 0.9500 . ?
C24 H24 0.9500 . ?
C25 C27 1.531(6) . ?
C25 C28 1.533(6) . ?
C25 C26 1.533(6) . ?
C26 H26A 0.9800 . ?
C26 H26B 0.9800 . ?
C26 H26C 0.9800 . ?
C27 H27A 0.9800 . ?
C27 H27B 0.9800 . ?
C27 H27C 0.9800 . ?
C28 H28A 0.9800 . ?
C28 H28B 0.9800 . ?
C28 H28C 0.9800 . ?
C29 C32 1.527(6) . ?
C29 C31 1.531(6) . ?
C29 C30 1.538(6) . ?
C30 H30A 0.9800 . ?
C30 H30B 0.9800 . ?
C30 H30C 0.9800 . ?
C31 H31A 0.9800 . ?
C31 H31B 0.9800 . ?
C31 H31C 0.9800 . ?
C32 H32A 0.9800 . ?
C32 H32B 0.9800 . ?
C32 H32C 0.9800 . ?
C33 C35 1.528(6) . ?
C33 C34 1.534(6) . ?
C33 C36 1.535(6) . ?
C34 H34A 0.9800 . ?
C34 H34B 0.9800 . ?
C34 H34C 0.9800 . ?
C35 H35A 0.9800 . ?
C35 H35B 0.9800 . ?
C35 H35C 0.9800 . ?
C36 H36A 0.9800 . ?
C36 H36B 0.9800 . ?
C36 H36C 0.9800 . ?
C37 C39 1.524(7) . ?
C37 C40 1.537(7) . ?
C37 C38 1.540(7) . ?
C38 H38A 0.9800 . ?
C38 H38B 0.9800 . ?
C38 H38C 0.9800 . ?
C39 H39A 0.9800 . ?
C39 H39B 0.9800 . ?
C39 H39C 0.9800 . ?
C40 H40A 0.9800 . ?
C40 H40B 0.9800 . ?
C40 H40C 0.9800 . ?
C1S N1S 1.492(5) . ?
C1S C2S 1.501(7) . ?
C1S H1S1 0.9900 . ?
C1S H1S2 0.9900 . ?
C2S H2S1 0.9800 . ?
C2S H2S2 0.9800 . ?
C2S H2S3 0.9800 . ?
C3S N1S 1.498(6) . ?
C3S C4S 1.509(7) . ?
C3S H3S1 0.9900 . ?
C3S H3S2 0.9900 . ?
C4S H4S1 0.9800 . ?
C4S H4S2 0.9800 . ?
C4S H4S3 0.9800 . ?
C5S C6S 1.497(7) . ?
C5S N1S 1.510(5) . ?
C5S H5S1 0.9900 . ?
C5S H5S2 0.9900 . ?
C6S H6S1 0.9800 . ?
C6S H6S2 0.9800 . ?
C6S H6S3 0.9800 . ?
C7S O1S 1.39(3) . ?
C7S H7S1 0.9800 . ?
C7S H7S2 0.9800 . ?
C7S H7S3 0.9800 . ?
N1 Re1 1.980(3) . ?
N2 Re1 1.983(3) . ?
N1S H1 0.78(4) . ?
O1 Re1 1.715(3) . ?
O2 Re1 1.968(3) . ?
O3 Re1 1.970(3) . ?
O1S H1S 0.8400 . ?

loop_
_geom_hbond_atom_site_label_D
_geom_hbond_atom_site_label_H
_geom_hbond_atom_site_label_A
_geom_hbond_distance_DH
_geom_hbond_distance_HA
_geom_hbond_distance_DA
_geom_hbond_angle_DHA
_geom_hbond_site_symmetry_A
N1S H1 O1 0.78(4) 2.05(5) 2.823(4) 167(5) .

loop_
_geom_torsion_atom_site_label_1
_geom_torsion_atom_site_label_2
_geom_torsion_atom_site_label_3
_geom_torsion_atom_site_label_4
_geom_torsion
_geom_torsion_site_symmetry_1
_geom_torsion_site_symmetry_2
_geom_torsion_site_symmetry_3
_geom_torsion_site_symmetry_4
_geom_torsion_publ_flag
O2 C1 C2 C3 178.1(3) . . . . ?
C6 C1 C2 C3 1.2(6) . . . . ?
O2 C1 C2 N1 -2.1(5) . . . . ?
C6 C1 C2 N1 -179.0(3) . . . . ?
C1 C2 C3 C4 0.0(6) . . . . ?
N1 C2 C3 C4 -179.7(4) . . . . ?
C2 C3 C4 C5 -0.8(6) . . . . ?
C2 C3 C4 C29 -179.1(4) . . . . ?
C3 C4 C5 C6 0.4(6) . . . . ?
C29 C4 C5 C6 178.7(4) . . . . ?
O2 C1 C6 C5 -178.2(3) . . . . ?
C2 C1 C6 C5 -1.6(6) . . . . ?
O2 C1 C6 C25 1.1(6) . . . . ?
C2 C1 C6 C25 177.8(4) . . . . ?
C4 C5 C6 C1 0.8(6) . . . . ?
C4 C5 C6 C25 -178.6(4) . . . . ?
C12 C7 C8 C9 -0.4(7) . . . . ?
N1 C7 C8 C9 176.2(4) . . . . ?
C7 C8 C9 C10 0.2(8) . . . . ?
C8 C9 C10 C11 -0.6(8) . . . . ?
C9 C10 C11 C12 1.2(7) . . . . ?
C10 C11 C12 C7 -1.4(7) . . . . ?
C8 C7 C12 C11 1.0(6) . . . . ?
N1 C7 C12 C11 -175.6(4) . . . . ?
O3 C13 C14 C15 173.7(4) . . . . ?
C18 C13 C14 C15 -4.5(6) . . . . ?
O3 C13 C14 C33 -4.3(6) . . . . ?
C18 C13 C14 C33 177.5(4) . . . . ?
C13 C14 C15 C16 1.0(6) . . . . ?
C33 C14 C15 C16 179.0(4) . . . . ?
C14 C15 C16 C17 2.8(7) . . . . ?
C14 C15 C16 C37 -175.6(4) . . . . ?
C15 C16 C17 C18 -3.2(6) . . . . ?
C37 C16 C17 C18 175.2(4) . . . . ?
C16 C17 C18 C13 -0.1(6) . . . . ?
C16 C17 C18 N2 -174.7(4) . . . . ?
O3 C13 C18 C17 -174.2(3) . . . . ?
C14 C13 C18 C17 4.1(6) . . . . ?
O3 C13 C18 N2 1.1(5) . . . . ?
C14 C13 C18 N2 179.5(3) . . . . ?
C24 C19 C20 C21 0.5(6) . . . . ?
N2 C19 C20 C21 178.3(4) . . . . ?
C19 C20 C21 C22 -0.4(6) . . . . ?
C20 C21 C22 C23 0.5(7) . . . . ?
C21 C22 C23 C24 -0.6(7) . . . . ?
C20 C19 C24 C23 -0.6(6) . . . . ?
N2 C19 C24 C23 -178.3(4) . . . . ?
C22 C23 C24 C19 0.7(7) . . . . ?
C1 C6 C25 C27 -59.9(5) . . . . ?
C5 C6 C25 C27 119.4(4) . . . . ?
C1 C6 C25 C28 -179.7(4) . . . . ?
C5 C6 C25 C28 -0.4(5) . . . . ?
C1 C6 C25 C26 60.8(5) . . . . ?
C5 C6 C25 C26 -120.0(4) . . . . ?
C5 C4 C29 C32 7.0(6) . . . . ?
C3 C4 C29 C32 -174.8(4) . . . . ?
C5 C4 C29 C31 -113.4(5) . . . . ?
C3 C4 C29 C31 64.8(5) . . . . ?
C5 C4 C29 C30 127.0(4) . . . . ?
C3 C4 C29 C30 -54.8(5) . . . . ?
C13 C14 C33 C35 67.7(5) . . . . ?
C15 C14 C33 C35 -110.2(4) . . . . ?
C13 C14 C33 C34 -171.0(4) . . . . ?
C15 C14 C33 C34 11.1(6) . . . . ?
C13 C14 C33 C36 -53.2(5) . . . . ?
C15 C14 C33 C36 128.9(4) . . . . ?
C15 C16 C37 C39 -1.4(7) . . . . ?
C17 C16 C37 C39 -179.8(4) . . . . ?
C15 C16 C37 C40 -121.4(5) . . . . ?
C17 C16 C37 C40 60.2(5) . . . . ?
C15 C16 C37 C38 118.8(5) . . . . ?
C17 C16 C37 C38 -59.6(6) . . . . ?
C3 C2 N1 C7 -15.0(6) . . . . ?
C1 C2 N1 C7 165.3(3) . . . . ?
C3 C2 N1 Re1 171.3(3) . . . . ?
C1 C2 N1 Re1 -8.4(4) . . . . ?
C8 C7 N1 C2 129.1(4) . . . . ?
C12 C7 N1 C2 -54.4(5) . . . . ?
C8 C7 N1 Re1 -57.9(5) . . . . ?
C12 C7 N1 Re1 118.6(4) . . . . ?
C17 C18 N2 C19 -23.3(6) . . . . ?
C13 C18 N2 C19 161.7(3) . . . . ?
C17 C18 N2 Re1 161.9(3) . . . . ?
C13 C18 N2 Re1 -13.1(4) . . . . ?
C24 C19 N2 C18 -43.3(5) . . . . ?
C20 C19 N2 C18 139.0(4) . . . . ?
C24 C19 N2 Re1 130.7(3) . . . . ?
C20 C19 N2 Re1 -47.0(5) . . . . ?
C2S C1S N1S C3S 58.5(5) . . . . ?
C2S C1S N1S C5S -171.8(4) . . . . ?
C4S C3S N1S C1S 61.6(5) . . . . ?
C4S C3S N1S C5S -65.0(5) . . . . ?
C6S C5S N1S C1S -177.6(4) . . . . ?
C6S C5S N1S C3S -48.5(5) . . . . ?
C6 C1 O2 Re1 -171.2(3) . . . . ?
C2 C1 O2 Re1 11.9(4) . . . . ?
C14 C13 O3 Re1 -166.8(3) . . . . ?
C18 C13 O3 Re1 11.5(4) . . . . ?
C1 O2 Re1 O1 96.8(3) . . . . ?
C1 O2 Re1 O3 -83.2(3) . . . . ?
C1 O2 Re1 N1 -12.7(2) . . . . ?
C1 O2 Re1 N2 -154.0(3) . . . . ?
C13 O3 Re1 O1 91.7(3) . . . . ?
C13 O3 Re1 O2 -88.2(3) . . . . ?
C13 O3 Re1 N1 -156.4(3) . . . . ?
C13 O3 Re1 N2 -14.5(3) . . . . ?
C2 N1 Re1 O1 -97.1(3) . . . . ?
C7 N1 Re1 O1 89.7(3) . . . . ?
C2 N1 Re1 O2 11.4(3) . . . . ?
C7 N1 Re1 O2 -161.8(3) . . . . ?
C2 N1 Re1 O3 154.1(3) . . . . ?
C7 N1 Re1 O3 -19.1(3) . . . . ?
C2 N1 Re1 N2 85.3(3) . . . . ?
C7 N1 Re1 N2 -87.9(4) . . . . ?
C18 N2 Re1 O1 -91.7(3) . . . . ?
C19 N2 Re1 O1 94.0(3) . . . . ?
C18 N2 Re1 O2 156.8(3) . . . . ?
C19 N2 Re1 O2 -17.5(3) . . . . ?
C18 N2 Re1 O3 14.8(2) . . . . ?
C19 N2 Re1 O3 -159.4(3) . . . . ?
C18 N2 Re1 N1 85.9(3) . . . . ?
C19 N2 Re1 N1 -88.4(3) . . . . ?
